data_2219142
loop_
_publ_author_name
'Lin, Shi-Hong'
'Yang, Ying-Yi'
'Ng, Seik Weng'

_publ_section_title
<i>catena</i>-Poly[{\m-cyanido-bis[(4,4'-dimethyl-2,2'-bipyridine-\k^2^<i>N</i>,<i>N</i>')copper(I)]}-\m-cyanido-copper(I)-\m-cyanido]
_journal_coeditor_code RK2103
_journal_issue 8
_journal_name_full 'Acta Crystallographica Section E'
_journal_page_first m1076
_journal_paper_doi 10.1107/S1600536808022964
_journal_volume 64
_journal_year 2008
_chemical_formula_iupac '[Cu3 (C N)3 (C12 H12 N2)2]'
_chemical_formula_moiety 'C27 H24 Cu3 N7'
_chemical_formula_sum 'C27 H24 Cu3 N7'
_chemical_formula_weight 637.15
_chemical_name_systematic
;
<i>catena</i>-Poly[{\m-cyanido-bis[(4,4'-dimethyl-2,2'-bipyridine-
\k^2^<i>N</i>,<i>N</i>')copper(I)]}-\m-cyanido-copper(I)-\m-cyanido]
;
_space_group_IT_number 15
_symmetry_cell_setting monoclinic
_symmetry_space_group_name_Hall '-C 2yc'
_symmetry_space_group_name_H-M 'C 1 2/c 1'
_atom_sites_solution_hydrogens geom
_atom_sites_solution_primary direct
_atom_sites_solution_secondary difmap
_audit_creation_method SHELXL97
_cell_angle_alpha 90.00
_cell_angle_beta 100.1460(10)
_cell_angle_gamma 90.00
_cell_formula_units_Z 4
_cell_length_a 10.7196(7)
_cell_length_b 12.3700(9)
_cell_length_c 20.9182(14)
_cell_measurement_reflns_used 2750
_cell_measurement_temperature 295(2)
_cell_measurement_theta_max 27.0
_cell_measurement_theta_min 2.5
_cell_volume 2730.4(3)
_computing_cell_refinement 'SAINT (Bruker, 2002)'
_computing_data_collection 'SMART (Bruker, 2002)'
_computing_data_reduction 'SAINT (Bruker, 2002)'
_computing_molecular_graphics 'X-SEED (Barbour, 2001)'
_computing_publication_material 'publCIF (Westrip, 2008)'
_computing_structure_refinement 'SHELXL97 (Sheldrick, 2008)'
_computing_structure_solution 'SHELXS97 (Sheldrick, 2008)'
_diffrn_ambient_temperature 295(2)
_diffrn_measured_fraction_theta_full 0.997
_diffrn_measured_fraction_theta_max 0.997
_diffrn_measurement_device_type 'Bruker SMART APEX'
_diffrn_measurement_method '\f and \w'
_diffrn_radiation_monochromator graphite
_diffrn_radiation_source 'fine-focus sealed tube'
_diffrn_radiation_type MoK\a
_diffrn_radiation_wavelength 0.71073
_diffrn_reflns_av_R_equivalents 0.0236
_diffrn_reflns_av_sigmaI/netI 0.0307
_diffrn_reflns_limit_h_max 13
_diffrn_reflns_limit_h_min -13
_diffrn_reflns_limit_k_max 15
_diffrn_reflns_limit_k_min -16
_diffrn_reflns_limit_l_max 27
_diffrn_reflns_limit_l_min -16
_diffrn_reflns_number 8685
_diffrn_reflns_theta_full 27.50
_diffrn_reflns_theta_max 27.50
_diffrn_reflns_theta_min 2.54
_diffrn_standards_decay_% 0
_diffrn_standards_interval_count 0
_diffrn_standards_interval_time 0
_diffrn_standards_number 0
_exptl_absorpt_coefficient_mu 2.344
_exptl_absorpt_correction_T_max 0.7054
_exptl_absorpt_correction_T_min 0.5398
_exptl_absorpt_correction_type multi-scan
_exptl_absorpt_process_details '(SADABS; Sheldrick, 1996)'
_exptl_crystal_colour red
_exptl_crystal_density_diffrn 1.550
_exptl_crystal_density_method 'not measured'
_exptl_crystal_description block
_exptl_crystal_F_000 1288
_exptl_crystal_size_max 0.30
_exptl_crystal_size_mid 0.20
_exptl_crystal_size_min 0.16
_refine_diff_density_max 0.527
_refine_diff_density_min -0.215
_refine_ls_extinction_method none
_refine_ls_goodness_of_fit_ref 1.026
_refine_ls_hydrogen_treatment constr
_refine_ls_matrix_type full
_refine_ls_number_parameters 170
_refine_ls_number_reflns 3125
_refine_ls_number_restraints 0
_refine_ls_restrained_S_all 1.026
_refine_ls_R_factor_all 0.0493
_refine_ls_R_factor_gt 0.0376
_refine_ls_shift/su_max 0.001
_refine_ls_shift/su_mean 0.000
_refine_ls_structure_factor_coef Fsqd
_refine_ls_weighting_details 'calc w = 1/[\s^2^(Fo^2^)+(0.065P)^2^+0.8323P] where P=(Fo^2^+2Fc^2^)/3'
_refine_ls_weighting_scheme calc
_refine_ls_wR_factor_gt 0.1024
_refine_ls_wR_factor_ref 0.1098
_reflns_number_gt 2491
_reflns_number_total 3125
_reflns_threshold_expression I>2\s(I)
_cod_data_source_file rk2103.cif
_cod_data_source_block I
_cod_original_sg_symbol_H-M 'C 2/c'
_cod_database_code 2219142
_cod_database_fobs_code 2219142

loop_
_symmetry_equiv_pos_as_xyz
'x, y, z'
'-x, y, -z+1/2'
'x+1/2, y+1/2, z'
'-x+1/2, y+1/2, -z+1/2'
'-x, -y, -z'
'x, -y, z-1/2'
'-x+1/2, -y+1/2, -z'
'x+1/2, -y+1/2, z-1/2'

loop_
_atom_site_type_symbol
_atom_site_label
_atom_site_fract_x
_atom_site_fract_y
_atom_site_fract_z
_atom_site_U_iso_or_equiv
_atom_site_adp_type
_atom_site_calc_flag
_atom_site_refinement_flags
_atom_site_occupancy
Cu Cu1 0.74268(3) 0.41078(2) 0.072850(16) 0.04716(14) Uani d . 1
Cu Cu2 0.5000 0.41827(4) 0.2500 0.05469(16) Uani d S 1
N N1 0.75592(19) 0.54384(16) 0.01065(10) 0.0420(5) Uani d . 1
N N2 0.92273(18) 0.47469(15) 0.11124(9) 0.0406(4) Uani d . 1
N N3 0.6442(3) 0.41773(18) 0.14085(14) 0.0519(6) Uani d P 0.50
N N4 0.5915(2) 0.4184(2) 0.18400(12) 0.0502(6) Uani d P 0.50
N N5 0.7489(2) 0.28632(17) 0.01721(11) 0.0487(6) Uani d P 0.50
C C3' 0.6442(3) 0.41773(18) 0.14085(14) 0.0519(6) Uani d P 0.50
C C4' 0.5915(2) 0.4184(2) 0.18400(12) 0.0502(6) Uani d P 0.50
C C5' 0.7489(2) 0.28632(17) 0.01721(11) 0.0487(6) Uani d P 0.50
C C1 0.6717(3) 0.5725(2) -0.04135(14) 0.0531(6) Uani d . 1
H H1 0.5932 0.5384 -0.0485 0.064 Uiso calc R 1
C C2 0.6951(3) 0.6501(2) -0.08494(13) 0.0562(7) Uani d . 1
H H2 0.6325 0.6680 -0.1200 0.067 Uiso calc R 1
C C3 0.8105(3) 0.7011(2) -0.07670(12) 0.0493(6) Uani d . 1
C C4 0.8992(2) 0.67121(18) -0.02273(12) 0.0450(6) Uani d . 1
H H4 0.9791 0.7030 -0.0154 0.054 Uiso calc R 1
C C5 0.8687(2) 0.59363(16) 0.02044(12) 0.0385(5) Uani d . 1
C C6 0.8409(4) 0.7858(2) -0.12307(15) 0.0699(9) Uani d . 1
H H6A 0.8117 0.7623 -0.1669 0.105 Uiso calc R 1
H H6B 0.9309 0.7970 -0.1164 0.105 Uiso calc R 1
H H6C 0.7997 0.8523 -0.1156 0.105 Uiso calc R 1
C C7 0.9594(2) 0.56084(18) 0.07973(11) 0.0391(5) Uani d . 1
C C8 1.0699(2) 0.61388(19) 0.10154(13) 0.0461(6) Uani d . 1
H H8 1.0910 0.6739 0.0789 0.055 Uiso calc R 1
C C9 1.1516(3) 0.5801(2) 0.15691(14) 0.0523(6) Uani d . 1
C C10 1.1131(3) 0.4918(2) 0.18924(14) 0.0559(7) Uani d . 1
H H10 1.1634 0.4661 0.2270 0.067 Uiso calc R 1
C C11 1.0006(3) 0.4430(2) 0.16498(13) 0.0516(6) Uani d . 1
H H11 0.9766 0.3837 0.1873 0.062 Uiso calc R 1
C C12 1.2752(3) 0.6366(3) 0.18039(18) 0.0781(10) Uani d . 1
H H12A 1.3038 0.6203 0.2255 0.117 Uiso calc R 1
H H12B 1.2635 0.7133 0.1751 0.117 Uiso calc R 1
H H12C 1.3372 0.6125 0.1556 0.117 Uiso calc R 1

loop_
_atom_site_aniso_label
_atom_site_aniso_U_11
_atom_site_aniso_U_22
_atom_site_aniso_U_33
_atom_site_aniso_U_12
_atom_site_aniso_U_13
_atom_site_aniso_U_23
Cu1 0.0535(2) 0.0446(2) 0.0483(2) -0.01261(12) 0.02281(16) -0.00397(12)
Cu2 0.0494(3) 0.0793(4) 0.0406(3) 0.000 0.0223(2) 0.000
N1 0.0483(11) 0.0401(10) 0.0402(12) -0.0070(8) 0.0149(9) -0.0055(8)
N2 0.0469(10) 0.0416(10) 0.0376(11) -0.0031(8) 0.0193(9) 0.0007(8)
N3 0.0530(13) 0.0527(14) 0.0522(15) -0.0098(10) 0.0152(12) -0.0068(10)
N4 0.0469(13) 0.0700(16) 0.0387(13) -0.0049(10) 0.0214(11) -0.0049(10)
N5 0.0560(13) 0.0453(12) 0.0514(15) -0.0154(10) 0.0281(11) -0.0066(9)
C3' 0.0530(13) 0.0527(14) 0.0522(15) -0.0098(10) 0.0152(12) -0.0068(10)
C4' 0.0469(13) 0.0700(16) 0.0387(13) -0.0049(10) 0.0214(11) -0.0049(10)
C5' 0.0560(13) 0.0453(12) 0.0514(15) -0.0154(10) 0.0281(11) -0.0066(9)
C1 0.0539(15) 0.0559(15) 0.0491(16) -0.0090(12) 0.0082(13) -0.0071(12)
C2 0.0655(16) 0.0599(16) 0.0415(15) 0.0020(13) 0.0047(13) 0.0003(12)
C3 0.0678(16) 0.0432(12) 0.0409(14) 0.0022(12) 0.0206(13) 0.0002(10)
C4 0.0525(14) 0.0423(13) 0.0451(14) -0.0055(10) 0.0221(11) -0.0005(10)
C5 0.0457(12) 0.0370(11) 0.0365(13) -0.0020(9) 0.0175(10) -0.0035(9)
C6 0.098(2) 0.0630(18) 0.0550(19) 0.0058(16) 0.0312(17) 0.0142(14)
C7 0.0456(13) 0.0367(11) 0.0400(13) -0.0031(9) 0.0216(11) -0.0021(9)
C8 0.0501(14) 0.0424(12) 0.0482(15) -0.0047(10) 0.0153(12) 0.0046(10)
C9 0.0506(14) 0.0537(15) 0.0530(17) -0.0049(11) 0.0103(12) -0.0013(11)
C10 0.0554(15) 0.0640(17) 0.0473(16) 0.0013(13) 0.0066(12) 0.0101(13)
C11 0.0628(16) 0.0484(13) 0.0474(15) -0.0050(12) 0.0201(13) 0.0069(12)
C12 0.0605(18) 0.080(2) 0.086(2) -0.0172(16) -0.0074(17) 0.0093(19)

loop_
_atom_type_symbol
_atom_type_description
_atom_type_scat_dispersion_real
_atom_type_scat_dispersion_imag
_atom_type_scat_source
C C 0.0033 0.0016 'International Tables Vol C Tables 4.2.6.8 and 6.1.1.4'
H H 0.0000 0.0000 'International Tables Vol C Tables 4.2.6.8 and 6.1.1.4'
N N 0.0061 0.0033 'International Tables Vol C Tables 4.2.6.8 and 6.1.1.4'
Cu Cu 0.3201 1.2651 'International Tables Vol C Tables 4.2.6.8 and 6.1.1.4'

loop_
_geom_angle_atom_site_label_1
_geom_angle_atom_site_label_2
_geom_angle_atom_site_label_3
_geom_angle_site_symmetry_1
_geom_angle_site_symmetry_3
_geom_angle
N3 Cu1 N5 . . 124.25(9)
N3 Cu1 N2 . . 106.70(9)
N5 Cu1 N2 . . 113.61(9)
N3 Cu1 N1 . . 121.75(9)
N5 Cu1 N1 . . 103.61(9)
N2 Cu1 N1 . . 77.69(7)
N4 Cu2 C4' . 2_655 179.88(15)
C4' Cu2 N4 2_655 2_655 0.00(12)
C1 N1 C5 . . 117.7(2)
C1 N1 Cu1 . . 126.79(17)
C5 N1 Cu1 . . 114.80(16)
C11 N2 C7 . . 116.8(2)
C11 N2 Cu1 . . 127.21(16)
C7 N2 Cu1 . . 115.86(16)
N4 N3 Cu1 . . 175.6(3)
N3 N4 Cu2 . . 177.1(3)
C5' N5 Cu1 7_655 . 178.3(3)
N5 N5 Cu1 7_655 . 178.3(3)
N1 C1 C2 . . 123.4(2)
N1 C1 H1 . . 118.3
C2 C1 H1 . . 118.3
C3 C2 C1 . . 120.2(3)
C3 C2 H2 . . 119.9
C1 C2 H2 . . 119.9
C2 C3 C4 . . 116.8(2)
C2 C3 C6 . . 122.2(3)
C4 C3 C6 . . 120.9(2)
C3 C4 C5 . . 120.2(2)
C3 C4 H4 . . 119.9
C5 C4 H4 . . 119.9
N1 C5 C4 . . 121.7(2)
N1 C5 C7 . . 116.1(2)
C4 C5 C7 . . 122.2(2)
C3 C6 H6A . . 109.5
C3 C6 H6B . . 109.5
H6A C6 H6B . . 109.5
C3 C6 H6C . . 109.5
H6A C6 H6C . . 109.5
H6B C6 H6C . . 109.5
N2 C7 C8 . . 121.9(2)
N2 C7 C5 . . 114.8(2)
C8 C7 C5 . . 123.3(2)
C7 C8 C9 . . 121.3(2)
C7 C8 H8 . . 119.4
C9 C8 H8 . . 119.4
C10 C9 C8 . . 116.5(2)
C10 C9 C12 . . 121.9(3)
C8 C9 C12 . . 121.6(3)
C11 C10 C9 . . 119.2(3)
C11 C10 H10 . . 120.4
C9 C10 H10 . . 120.4
N2 C11 C10 . . 124.3(2)
N2 C11 H11 . . 117.8
C10 C11 H11 . . 117.8
C9 C12 H12A . . 109.5
C9 C12 H12B . . 109.5
H12A C12 H12B . . 109.5
C9 C12 H12C . . 109.5
H12A C12 H12C . . 109.5
H12B C12 H12C . . 109.5

loop_
_geom_bond_atom_site_label_1
_geom_bond_atom_site_label_2
_geom_bond_site_symmetry_2
_geom_bond_distance
Cu1 N1 . 2.118(2)
Cu1 N2 . 2.109(2)
Cu1 N3 . 1.917(3)
Cu1 N5 . 1.938(2)
Cu2 N4 . 1.829(2)
Cu2 N4 2_655 1.829(2)
N1 C1 . 1.333(3)
N1 C5 . 1.340(3)
N2 C11 . 1.336(3)
N2 C7 . 1.347(3)
N3 N4 . 1.146(4)
N5 C5' 7_655 1.154(4)
C1 C2 . 1.377(4)
C1 H1 . 0.9300
C2 C3 . 1.372(4)
C2 H2 . 0.9300
C3 C4 . 1.392(4)
C3 C6 . 1.503(4)
C4 C5 . 1.395(3)
C4 H4 . 0.9300
C5 C7 . 1.491(3)
C6 H6A . 0.9600
C6 H6B . 0.9600
C6 H6C . 0.9600
C7 C8 . 1.361(4)
C8 C9 . 1.388(4)
C8 H8 . 0.9300
C9 C10 . 1.385(4)
C9 C12 . 1.502(4)
C10 C11 . 1.364(4)
C10 H10 . 0.9300
C11 H11 . 0.9300
C12 H12A . 0.9600
C12 H12B . 0.9600
C12 H12C . 0.9600

loop_
_geom_torsion_atom_site_label_1
_geom_torsion_atom_site_label_2
_geom_torsion_atom_site_label_3
_geom_torsion_atom_site_label_4
_geom_torsion
N3 Cu1 N1 C1 -81.2(2)
N5 Cu1 N1 C1 64.9(2)
N2 Cu1 N1 C1 176.6(2)
N3 Cu1 N1 C5 108.54(18)
N5 Cu1 N1 C5 -105.30(17)
N2 Cu1 N1 C5 6.36(15)
N3 Cu1 N2 C11 54.7(2)
N5 Cu1 N2 C11 -85.9(2)
N1 Cu1 N2 C11 174.5(2)
N3 Cu1 N2 C7 -121.34(17)
N5 Cu1 N2 C7 98.09(17)
N1 Cu1 N2 C7 -1.55(15)
C5 N1 C1 C2 0.0(4)
Cu1 N1 C1 C2 -170.0(2)
N1 C1 C2 C3 1.1(4)
C1 C2 C3 C4 -0.7(4)
C1 C2 C3 C6 179.7(3)
C2 C3 C4 C5 -0.7(4)
C6 C3 C4 C5 179.0(2)
C1 N1 C5 C4 -1.4(3)
Cu1 N1 C5 C4 169.76(17)
C1 N1 C5 C7 178.9(2)
Cu1 N1 C5 C7 -9.9(2)
C3 C4 C5 N1 1.8(3)
C3 C4 C5 C7 -178.5(2)
C11 N2 C7 C8 -0.4(3)
Cu1 N2 C7 C8 176.04(18)
C11 N2 C7 C5 -179.5(2)
Cu1 N2 C7 C5 -3.0(2)
N1 C5 C7 N2 8.7(3)
C4 C5 C7 N2 -171.0(2)
N1 C5 C7 C8 -170.4(2)
C4 C5 C7 C8 10.0(4)
N2 C7 C8 C9 1.3(4)
C5 C7 C8 C9 -179.7(2)
C7 C8 C9 C10 -1.5(4)
C7 C8 C9 C12 178.5(3)
C8 C9 C10 C11 1.0(4)
C12 C9 C10 C11 -179.1(3)
C7 N2 C11 C10 -0.2(4)
Cu1 N2 C11 C10 -176.2(2)
C9 C10 C11 N2 -0.1(5)
